data_7026466
loop_
_publ_author_name
'Chainok, Kittipong'
'Neville, Suzanne M.'
'Moubaraki, Boujemaa'
'Batten, Stuart R.'
'Murray, Keith S.'
'Forsyth, Craig M.'
'Cashion, John D.'
'Haller, Kenneth J.'

_publ_section_title
;
 Synthesis, structures and spin crossover properties of infinite 3D
 frameworks of iron(II) containing organodinitrile bridging ligands.
;
_journal_issue 45
_journal_name_full 'Dalton transactions (Cambridge, England : 2003)'
_journal_page_first 10900
_journal_page_last 10909
_journal_paper_doi 10.1039/c0dt00447b
_journal_volume 39
_journal_year 2010
_chemical_formula_moiety 'C42 H60 Fe N12, 2(Cl4 Fe)'
_chemical_formula_sum 'C42 H60 Cl8 Fe3 N12'
_chemical_formula_weight 1184.17
_space_group_IT_number 2
_symmetry_cell_setting triclinic
_symmetry_Int_Tables_number 2
_symmetry_space_group_name_Hall '-P 1'
_symmetry_space_group_name_H-M 'P -1'
_cell_angle_alpha 89.575(3)
_cell_angle_beta 89.485(2)
_cell_angle_gamma 85.889(2)
_cell_formula_units_Z 2
_cell_length_a 10.9068(9)
_cell_length_b 15.8580(11)
_cell_length_c 16.1047(12)
_cell_measurement_reflns_used 9045
_cell_measurement_temperature 123(2)
_cell_measurement_theta_max 25.00
_cell_measurement_theta_min 1.26
_cell_volume 2778.1(4)
_computing_cell_refinement 'Bruker Apex2 v2.0 (Bruker AXS, 2005)'
_computing_data_collection 'Bruker Apex2 v2.0 (Bruker AXS, 2005)'
_computing_data_reduction 'Bruker Apex2 v2.0 (Bruker AXS, 2005)'
_computing_molecular_graphics 'X-Seed (Barbour, 2001) ORTEP (Burnett & Johnson, 1996)'
_computing_publication_material 'CIFTAB (Sheldrick, 1997)'
_computing_structure_refinement 'SHELXL-97 (Sheldrick, 1997)'
_computing_structure_solution 'SHELXS-97 (Sheldrick, 1997)'
_diffrn_ambient_temperature 123(2)
_diffrn_measured_fraction_theta_full 0.926
_diffrn_measured_fraction_theta_max 0.926
_diffrn_measurement_device_type 'Bruker X8 APEX CCD'
_diffrn_measurement_method '0.5 deg frames in phi and omega'
_diffrn_radiation_monochromator graphite
_diffrn_radiation_source 'fine-focus sealed tube'
_diffrn_radiation_type MoK\a
_diffrn_radiation_wavelength 0.71073
_diffrn_radiation_wavelength_id all
_diffrn_reflns_av_R_equivalents 0.1157
_diffrn_reflns_av_sigmaI/netI 0.1334
_diffrn_reflns_limit_h_max 12
_diffrn_reflns_limit_h_min -11
_diffrn_reflns_limit_k_max 14
_diffrn_reflns_limit_k_min -18
_diffrn_reflns_limit_l_max 15
_diffrn_reflns_limit_l_min -19
_diffrn_reflns_number 13125
_diffrn_reflns_reduction_process
;
Lorentz and polarization correction applied
;
_diffrn_reflns_theta_full 25.00
_diffrn_reflns_theta_max 25.00
_diffrn_reflns_theta_min 1.26
_exptl_absorpt_coefficient_mu 1.199
_exptl_absorpt_correction_T_max 0.887
_exptl_absorpt_correction_T_min 0.845
_exptl_absorpt_correction_type multi-scan
_exptl_absorpt_process_details 'SADABS; Sheldrick, 1997'
_exptl_crystal_colour Yellow
_exptl_crystal_density_diffrn 1.416
_exptl_crystal_density_method 'not measured'
_exptl_crystal_description Block
_exptl_crystal_F_000 1220
_exptl_crystal_size_max 0.14
_exptl_crystal_size_mid 0.13
_exptl_crystal_size_min 0.10
_refine_diff_density_max 0.800
_refine_diff_density_min -0.871
_refine_diff_density_rms 0.145
_refine_ls_extinction_method none
_refine_ls_goodness_of_fit_all 1.055
_refine_ls_goodness_of_fit_ref 1.055
_refine_ls_hydrogen_treatment constr
_refine_ls_matrix_type full
_refine_ls_number_constraints 0
_refine_ls_number_parameters 586
_refine_ls_number_reflns 9045
_refine_ls_number_restraints 0
_refine_ls_R_factor_all 0.1080
_refine_ls_R_factor_gt 0.0776
_refine_ls_shift/su_max 0.022
_refine_ls_shift/su_mean 0.002
_refine_ls_structure_factor_coef Fsqd
_refine_ls_weighting_details 'calc w=1/[\s^2^(Fo^2^)+(0.0472P)^2^+10.8878P] where P=(Fo^2^+2Fc^2^)/3'
_refine_ls_weighting_scheme calc
_refine_ls_wR_factor_gt 0.1755
_refine_ls_wR_factor_ref 0.2100
_reflns_number_gt 6822
_reflns_number_total 9045
_reflns_threshold_expression I>2\s(I)
_cod_data_source_file c0dt00447b.txt
_cod_data_source_block 4_123K
_cod_depositor_comments
;
The following automatic conversions were performed:

'_symmetry_cell_setting' value 'Triclinic' changed to 'triclinic'
according to /home/saulius/struct/CIF-dictionaries/cif_core.dic
dictionary named 'cif_core.dic' version 2.4.2 from 2011-04-26.

Automatic conversion script
Id: cif_fix_values 1891 2012-01-12 08:04:46Z andrius 
;
_cod_database_code 7026466

loop_
_symmetry_equiv_pos_as_xyz
'x, y, z'
'-x, -y, -z'

loop_
_atom_site_label
_atom_site_type_symbol
_atom_site_fract_x
_atom_site_fract_y
_atom_site_fract_z
_atom_site_U_iso_or_equiv
_atom_site_adp_type
_atom_site_occupancy
_atom_site_symmetry_multiplicity
_atom_site_calc_flag
_atom_site_refinement_flags
Fe1 Fe -0.02574(7) 0.27905(5) 0.74711(5) 0.0146(2) Uani 1 1 d .
Fe2 Fe 0.67573(8) 0.06527(6) 0.24873(6) 0.0218(2) Uani 1 1 d .
Fe3 Fe 0.35667(8) 0.40495(7) 0.24855(6) 0.0285(3) Uani 1 1 d .
Cl1 Cl 0.53991(15) 0.05298(11) 0.34906(10) 0.0310(4) Uani 1 1 d .
Cl2 Cl 0.79294(16) -0.05384(11) 0.24979(12) 0.0362(4) Uani 1 1 d .
Cl3 Cl 0.79535(15) 0.16835(11) 0.27086(11) 0.0311(4) Uani 1 1 d .
Cl4 Cl 0.59140(16) 0.07695(11) 0.12538(10) 0.0325(4) Uani 1 1 d .
Cl5 Cl 0.4651(2) 0.28533(14) 0.24007(15) 0.0550(6) Uani 1 1 d .
Cl6 Cl 0.4408(2) 0.50110(18) 0.17277(17) 0.0740(8) Uani 1 1 d .
Cl7 Cl 0.17211(18) 0.3919(2) 0.20084(15) 0.0707(8) Uani 1 1 d .
Cl8 Cl 0.3456(2) 0.44469(17) 0.37846(13) 0.0630(7) Uani 1 1 d .
N11 N 0.0130(5) 0.2003(3) 0.6384(3) 0.0205(11) Uani 1 1 d .
N12 N -0.0111(5) 0.0276(3) 0.5254(3) 0.0270(13) Uani 1 1 d .
N21 N -0.0617(5) 0.3573(3) 0.8551(3) 0.0223(12) Uani 1 1 d .
N22 N -0.0340(5) 0.4873(3) 1.0277(3) 0.0215(11) Uani 1 1 d .
N31 N -0.0479(5) 0.1680(3) 0.8206(3) 0.0238(12) Uani 1 1 d .
N32 N -0.0001(5) 0.0334(3) 0.9802(3) 0.0236(12) Uani 1 1 d .
N41 N 0.0019(5) 0.3882(4) 0.6739(3) 0.0249(12) Uani 1 1 d .
N42 N 0.0422(5) 0.5231(3) 0.5077(3) 0.0222(12) Uani 1 1 d .
N51 N 0.1669(4) 0.2700(3) 0.7781(3) 0.0182(11) Uani 1 1 d .
N52 N 0.4904(4) 0.2642(3) 0.7886(3) 0.0231(12) Uani 1 1 d .
N61 N -0.2192(5) 0.2827(3) 0.7188(3) 0.0218(12) Uani 1 1 d .
N62 N -0.5401(4) 0.2626(3) 0.7146(3) 0.0221(12) Uani 1 1 d .
C11 C 0.0397(5) 0.1565(4) 0.5851(4) 0.0212(14) Uani 1 1 d .
C12 C 0.0686(6) 0.1004(4) 0.5128(4) 0.0219(14) Uani 1 1 d .
C13 C 0.2054(6) 0.0700(4) 0.5119(4) 0.0232(14) Uani 1 1 d .
H13B H 0.2274 0.0434 0.5661 0.028 Uiso 1 1 calc R
H13A H 0.2208 0.0268 0.4683 0.028 Uiso 1 1 calc R
C14 C 0.2854(6) 0.1426(4) 0.4955(4) 0.0299(16) Uani 1 1 d .
H14A H 0.3726 0.1207 0.4925 0.036 Uiso 1 1 calc R
H14B H 0.2764 0.1830 0.5422 0.036 Uiso 1 1 calc R
C15 C 0.2503(6) 0.1886(4) 0.4144(5) 0.0321(17) Uani 1 1 d .
H15B H 0.3015 0.2372 0.4068 0.039 Uiso 1 1 calc R
H15A H 0.2670 0.1497 0.3672 0.039 Uiso 1 1 calc R
C16 C 0.1157(6) 0.2199(5) 0.4146(5) 0.0334(17) Uani 1 1 d .
H16A H 0.0945 0.2454 0.3599 0.040 Uiso 1 1 calc R
H16B H 0.1015 0.2644 0.4572 0.040 Uiso 1 1 calc R
C17 C 0.0319(6) 0.1486(4) 0.4329(4) 0.0251(15) Uani 1 1 d .
H17A H 0.0361 0.1088 0.3857 0.030 Uiso 1 1 calc R
H17B H -0.0541 0.1726 0.4383 0.030 Uiso 1 1 calc R
C21 C -0.0785(5) 0.3858(4) 0.9187(4) 0.0169(13) Uani 1 1 d .
C22 C -0.1016(6) 0.4132(4) 1.0059(4) 0.0216(14) Uani 1 1 d .
C23 C -0.0584(6) 0.3395(4) 1.0625(4) 0.0248(14) Uani 1 1 d .
H23A H -0.0604 0.3590 1.1208 0.030 Uiso 1 1 calc R
H23B H 0.0278 0.3209 1.0483 0.030 Uiso 1 1 calc R
C24 C -0.1386(6) 0.2636(4) 1.0550(4) 0.0285(15) Uani 1 1 d .
H24B H -0.1286 0.2391 0.9988 0.034 Uiso 1 1 calc R
H24A H -0.1116 0.2194 1.0959 0.034 Uiso 1 1 calc R
C25 C -0.2722(6) 0.2917(4) 1.0703(4) 0.0311(16) Uani 1 1 d .
H25B H -0.3226 0.2428 1.0635 0.037 Uiso 1 1 calc R
H25A H -0.2826 0.3115 1.1283 0.037 Uiso 1 1 calc R
C26 C -0.3179(6) 0.3616(5) 1.0121(5) 0.0327(17) Uani 1 1 d .
H26A H -0.4048 0.3790 1.0255 0.039 Uiso 1 1 calc R
H26B H -0.3140 0.3406 0.9543 0.039 Uiso 1 1 calc R
C27 C -0.2399(6) 0.4381(4) 1.0193(4) 0.0272(15) Uani 1 1 d .
H27A H -0.2526 0.4634 1.0750 0.033 Uiso 1 1 calc R
H27B H -0.2675 0.4813 0.9775 0.033 Uiso 1 1 calc R
C31 C -0.0577(5) 0.1071(4) 0.8577(4) 0.0163(13) Uani 1 1 d .
C32 C -0.0821(6) 0.0301(4) 0.9061(4) 0.0246(14) Uani 1 1 d .
C33 C -0.0563(6) -0.0497(4) 0.8530(4) 0.0288(16) Uani 1 1 d .
H33B H 0.0298 -0.0522 0.8327 0.035 Uiso 1 1 calc R
H33A H -0.0664 -0.1004 0.8879 0.035 Uiso 1 1 calc R
C34 C -0.1421(6) -0.0504(4) 0.7793(4) 0.0292(16) Uani 1 1 d .
H34A H -0.1259 -0.1038 0.7484 0.035 Uiso 1 1 calc R
H34B H -0.1265 -0.0029 0.7414 0.035 Uiso 1 1 calc R
C35 C -0.2755(6) -0.0424(5) 0.8083(5) 0.0367(18) Uani 1 1 d .
H35B H -0.3296 -0.0400 0.7592 0.044 Uiso 1 1 calc R
H35A H -0.2929 -0.0932 0.8412 0.044 Uiso 1 1 calc R
C36 C -0.3043(6) 0.0352(5) 0.8602(5) 0.0366(18) Uani 1 1 d .
H36A H -0.3902 0.0355 0.8808 0.044 Uiso 1 1 calc R
H36B H -0.2975 0.0862 0.8251 0.044 Uiso 1 1 calc R
C37 C -0.2181(6) 0.0389(4) 0.9341(4) 0.0220(14) Uani 1 1 d .
H37A H -0.2339 -0.0071 0.9738 0.026 Uiso 1 1 calc R
H37B H -0.2348 0.0935 0.9631 0.026 Uiso 1 1 calc R
C41 C 0.0358(5) 0.4433(4) 0.6375(4) 0.0179(13) Uani 1 1 d .
C42 C 0.0933(6) 0.5121(4) 0.5916(4) 0.0215(14) Uani 1 1 d .
C43 C 0.2339(5) 0.4896(4) 0.5832(4) 0.0229(14) Uani 1 1 d .
H43B H 0.2479 0.4324 0.5592 0.027 Uiso 1 1 calc R
H43A H 0.2697 0.5301 0.5445 0.027 Uiso 1 1 calc R
C44 C 0.2984(6) 0.4917(4) 0.6657(4) 0.0305(16) Uani 1 1 d .
H44A H 0.3881 0.4812 0.6568 0.037 Uiso 1 1 calc R
H44B H 0.2706 0.4461 0.7021 0.037 Uiso 1 1 calc R
C45 C 0.2718(6) 0.5771(5) 0.7085(4) 0.0309(16) Uani 1 1 d .
H45B H 0.3109 0.5754 0.7638 0.037 Uiso 1 1 calc R
H45A H 0.3079 0.6220 0.6751 0.037 Uiso 1 1 calc R
C46 C 0.1334(6) 0.5981(4) 0.7186(4) 0.0230(14) Uani 1 1 d .
H46B H 0.0991 0.5565 0.7569 0.028 Uiso 1 1 calc R
H46A H 0.1188 0.6548 0.7435 0.028 Uiso 1 1 calc R
C47 C 0.0678(6) 0.5966(4) 0.6359(4) 0.0245(14) Uani 1 1 d .
H47A H 0.0951 0.6427 0.5999 0.029 Uiso 1 1 calc R
H47B H -0.0218 0.6070 0.6453 0.029 Uiso 1 1 calc R
C51 C 0.2642(6) 0.2644(4) 0.8048(4) 0.0214(14) Uani 1 1 d .
C52 C 0.3849(5) 0.2592(4) 0.8473(4) 0.0202(13) Uani 1 1 d .
C53 C 0.4077(6) 0.1746(4) 0.8935(4) 0.0250(14) Uani 1 1 d .
H53B H 0.3979 0.1278 0.8543 0.030 Uiso 1 1 calc R
H53A H 0.4933 0.1694 0.9137 0.030 Uiso 1 1 calc R
C54 C 0.3201(7) 0.1660(4) 0.9669(4) 0.0328(17) Uani 1 1 d .
H54A H 0.3428 0.1127 0.9971 0.039 Uiso 1 1 calc R
H54B H 0.2353 0.1633 0.9462 0.039 Uiso 1 1 calc R
C55 C 0.3237(7) 0.2408(4) 1.0271(4) 0.0342(17) Uani 1 1 d .
H55B H 0.2619 0.2354 1.0719 0.041 Uiso 1 1 calc R
H55A H 0.4058 0.2402 1.0529 0.041 Uiso 1 1 calc R
C56 C 0.2964(6) 0.3239(4) 0.9801(4) 0.0316(17) Uani 1 1 d .
H56B H 0.2117 0.3259 0.9583 0.038 Uiso 1 1 calc R
H56A H 0.3012 0.3716 1.0189 0.038 Uiso 1 1 calc R
C57 C 0.3863(6) 0.3340(4) 0.9083(4) 0.0262(15) Uani 1 1 d .
H57A H 0.4703 0.3371 0.9303 0.031 Uiso 1 1 calc R
H57B H 0.3638 0.3876 0.8783 0.031 Uiso 1 1 calc R
C61 C -0.3175(5) 0.2744(4) 0.6947(4) 0.0190(13) Uani 1 1 d .
C62 C -0.4361(5) 0.2598(4) 0.6544(4) 0.0201(13) Uani 1 1 d .
C63 C -0.4645(6) 0.3278(4) 0.5886(4) 0.0243(14) Uani 1 1 d .
H63B H -0.4590 0.3842 0.6136 0.029 Uiso 1 1 calc R
H63A H -0.5497 0.3241 0.5690 0.029 Uiso 1 1 calc R
C64 C -0.3754(7) 0.3185(5) 0.5141(4) 0.0322(16) Uani 1 1 d .
H64A H -0.4011 0.3606 0.4708 0.039 Uiso 1 1 calc R
H64B H -0.2916 0.3298 0.5320 0.039 Uiso 1 1 calc R
C65 C -0.3737(7) 0.2290(5) 0.4776(4) 0.0370(18) Uani 1 1 d .
H65A H -0.4560 0.2195 0.4555 0.044 Uiso 1 1 calc R
H65B H -0.3138 0.2239 0.4310 0.044 Uiso 1 1 calc R
C66 C -0.3390(6) 0.1626(4) 0.5430(4) 0.0318(17) Uani 1 1 d .
H66B H -0.2539 0.1692 0.5615 0.038 Uiso 1 1 calc R
H66A H -0.3414 0.1057 0.5184 0.038 Uiso 1 1 calc R
C67 C -0.4260(6) 0.1700(4) 0.6175(4) 0.0266(15) Uani 1 1 d .
H67B H -0.3963 0.1291 0.6609 0.032 Uiso 1 1 calc R
H67A H -0.5086 0.1551 0.6004 0.032 Uiso 1 1 calc R

loop_
_atom_site_aniso_label
_atom_site_aniso_U_11
_atom_site_aniso_U_22
_atom_site_aniso_U_33
_atom_site_aniso_U_23
_atom_site_aniso_U_13
_atom_site_aniso_U_12
Fe1 0.0101(4) 0.0170(5) 0.0168(4) -0.0022(3) 0.0014(3) -0.0019(3)
Fe2 0.0159(5) 0.0226(5) 0.0269(5) -0.0042(4) 0.0023(4) -0.0018(4)
Fe3 0.0169(5) 0.0433(6) 0.0258(5) -0.0033(4) 0.0019(4) -0.0065(4)
Cl1 0.0225(8) 0.0388(10) 0.0315(9) -0.0019(7) 0.0065(7) -0.0022(7)
Cl2 0.0304(10) 0.0271(9) 0.0498(11) -0.0042(8) 0.0050(8) 0.0059(7)
Cl3 0.0269(9) 0.0321(9) 0.0352(9) -0.0067(7) 0.0004(7) -0.0080(7)
Cl4 0.0308(9) 0.0385(10) 0.0288(9) -0.0013(7) -0.0025(7) -0.0068(8)
Cl5 0.0460(13) 0.0459(12) 0.0729(15) -0.0149(11) 0.0061(11) 0.0000(10)
Cl6 0.0463(13) 0.092(2) 0.0851(19) 0.0544(16) -0.0103(12) -0.0193(13)
Cl7 0.0159(10) 0.135(2) 0.0630(15) -0.0322(15) -0.0003(9) -0.0120(12)
Cl8 0.0761(17) 0.0770(17) 0.0378(12) -0.0235(11) 0.0084(11) -0.0168(13)
N11 0.015(3) 0.020(3) 0.026(3) -0.004(2) 0.000(2) 0.000(2)
N12 0.022(3) 0.026(3) 0.034(3) -0.012(2) 0.004(2) -0.006(2)
N21 0.015(3) 0.026(3) 0.025(3) 0.001(2) 0.006(2) 0.000(2)
N22 0.022(3) 0.023(3) 0.020(3) -0.003(2) 0.003(2) -0.002(2)
N31 0.018(3) 0.025(3) 0.027(3) 0.005(2) 0.001(2) 0.007(2)
N32 0.023(3) 0.023(3) 0.025(3) 0.004(2) 0.001(2) -0.003(2)
N41 0.020(3) 0.035(3) 0.019(3) 0.010(3) -0.001(2) 0.002(2)
N42 0.024(3) 0.022(3) 0.021(3) 0.002(2) 0.003(2) -0.005(2)
N51 0.006(3) 0.019(3) 0.029(3) -0.001(2) 0.001(2) -0.001(2)
N52 0.010(3) 0.024(3) 0.035(3) -0.005(2) 0.005(2) 0.000(2)
N61 0.013(3) 0.026(3) 0.027(3) -0.003(2) 0.004(2) 0.001(2)
N62 0.010(2) 0.034(3) 0.023(3) -0.003(2) -0.002(2) -0.005(2)
C11 0.011(3) 0.023(3) 0.030(4) -0.004(3) 0.003(3) 0.000(3)
C12 0.018(3) 0.019(3) 0.029(3) -0.012(3) -0.002(3) -0.002(3)
C13 0.023(3) 0.018(3) 0.028(3) -0.008(3) 0.001(3) 0.003(3)
C14 0.021(4) 0.027(4) 0.041(4) -0.011(3) 0.002(3) -0.001(3)
C15 0.034(4) 0.023(4) 0.041(4) -0.005(3) 0.009(3) -0.016(3)
C16 0.033(4) 0.032(4) 0.035(4) -0.003(3) 0.000(3) 0.002(3)
C17 0.014(3) 0.036(4) 0.025(3) -0.013(3) -0.005(3) 0.006(3)
C21 0.011(3) 0.016(3) 0.025(3) -0.003(3) 0.004(2) -0.009(2)
C22 0.016(3) 0.025(3) 0.024(3) -0.010(3) 0.003(3) -0.002(3)
C23 0.022(3) 0.030(4) 0.023(3) -0.006(3) 0.003(3) 0.000(3)
C24 0.034(4) 0.021(3) 0.032(4) -0.005(3) 0.006(3) -0.005(3)
C25 0.033(4) 0.024(4) 0.039(4) -0.009(3) 0.007(3) -0.019(3)
C26 0.011(3) 0.047(5) 0.039(4) -0.013(3) 0.006(3) 0.000(3)
C27 0.016(3) 0.033(4) 0.032(4) -0.006(3) 0.007(3) 0.002(3)
C31 0.012(3) 0.018(3) 0.021(3) -0.008(3) 0.000(2) -0.009(2)
C32 0.018(3) 0.029(4) 0.026(3) 0.004(3) -0.002(3) 0.000(3)
C33 0.019(3) 0.031(4) 0.035(4) 0.006(3) 0.001(3) 0.003(3)
C34 0.032(4) 0.031(4) 0.024(3) -0.004(3) -0.004(3) 0.004(3)
C35 0.025(4) 0.044(5) 0.041(4) -0.001(4) -0.008(3) 0.001(3)
C36 0.023(4) 0.033(4) 0.054(5) 0.010(4) 0.006(3) -0.001(3)
C37 0.020(3) 0.018(3) 0.029(3) -0.001(3) -0.001(3) -0.005(3)
C41 0.017(3) 0.018(3) 0.019(3) -0.006(3) -0.003(2) -0.004(3)
C42 0.024(3) 0.025(4) 0.014(3) 0.004(3) 0.006(2) 0.000(3)
C43 0.014(3) 0.030(4) 0.025(3) -0.005(3) 0.004(3) -0.007(3)
C44 0.012(3) 0.041(4) 0.037(4) -0.006(3) 0.008(3) 0.006(3)
C45 0.017(3) 0.044(4) 0.033(4) -0.008(3) 0.001(3) -0.010(3)
C46 0.021(3) 0.022(3) 0.026(3) -0.008(3) 0.000(3) -0.003(3)
C47 0.025(3) 0.023(3) 0.026(3) 0.004(3) 0.002(3) 0.002(3)
C51 0.023(4) 0.023(3) 0.019(3) -0.002(3) 0.006(3) -0.003(3)
C52 0.007(3) 0.029(4) 0.024(3) -0.002(3) -0.006(2) 0.000(2)
C53 0.022(3) 0.025(4) 0.028(3) -0.008(3) 0.001(3) 0.001(3)
C54 0.030(4) 0.028(4) 0.040(4) 0.015(3) 0.008(3) 0.002(3)
C55 0.036(4) 0.034(4) 0.032(4) -0.003(3) 0.004(3) 0.004(3)
C56 0.027(4) 0.038(4) 0.028(4) -0.002(3) 0.006(3) 0.010(3)
C57 0.023(3) 0.026(4) 0.030(4) 0.002(3) 0.000(3) -0.006(3)
C61 0.015(3) 0.020(3) 0.022(3) -0.004(3) 0.006(3) -0.002(2)
C62 0.010(3) 0.022(3) 0.029(3) -0.005(3) -0.002(2) -0.007(2)
C63 0.017(3) 0.022(3) 0.034(4) 0.003(3) 0.006(3) 0.000(3)
C64 0.029(4) 0.038(4) 0.029(4) 0.007(3) 0.002(3) -0.004(3)
C65 0.026(4) 0.053(5) 0.032(4) -0.008(4) -0.002(3) -0.003(3)
C66 0.024(4) 0.032(4) 0.039(4) -0.024(3) -0.004(3) -0.001(3)
C67 0.024(4) 0.020(3) 0.037(4) -0.010(3) -0.006(3) -0.006(3)

loop_
_atom_type_symbol
_atom_type_description
_atom_type_scat_dispersion_real
_atom_type_scat_dispersion_imag
_atom_type_scat_source
C C 0.0033 0.0016 'International Tables Vol C Tables 4.2.6.8 and 6.1.1.4'
Cl Cl 0.1484 0.1585 'International Tables Vol C Tables 4.2.6.8 and 6.1.1.4'
Fe Fe 0.3463 0.8444 'International Tables Vol C Tables 4.2.6.8 and 6.1.1.4'
N N 0.0061 0.0033 'International Tables Vol C Tables 4.2.6.8 and 6.1.1.4'
H H 0.0000 0.0000 'International Tables Vol C Tables 4.2.6.8 and 6.1.1.4'

loop_
_geom_angle_atom_site_label_1
_geom_angle_atom_site_label_2
_geom_angle_atom_site_label_3
_geom_angle
_geom_angle_site_symmetry_1
N41 Fe1 N31 178.3(2) .
N41 Fe1 N51 89.5(2) .
N31 Fe1 N51 88.90(19) .
N41 Fe1 N61 93.0(2) .
N31 Fe1 N61 88.5(2) .
N51 Fe1 N61 177.42(19) .
N41 Fe1 N21 90.2(2) .
N31 Fe1 N21 90.3(2) .
N51 Fe1 N21 88.88(19) .
N61 Fe1 N21 91.46(19) .
N41 Fe1 N11 89.6(2) .
N31 Fe1 N11 89.8(2) .
N51 Fe1 N11 90.41(19) .
N61 Fe1 N11 89.26(19) .
N21 Fe1 N11 179.27(19) .
Cl3 Fe2 Cl4 111.20(8) .
Cl3 Fe2 Cl1 112.31(7) .
Cl4 Fe2 Cl1 112.79(8) .
Cl3 Fe2 Cl2 107.32(8) .
Cl4 Fe2 Cl2 106.96(8) .
Cl1 Fe2 Cl2 105.80(8) .
Cl5 Fe3 Cl7 110.01(11) .
Cl5 Fe3 Cl8 109.23(11) .
Cl7 Fe3 Cl8 109.89(10) .
Cl5 Fe3 Cl6 110.13(11) .
Cl7 Fe3 Cl6 107.61(11) .
Cl8 Fe3 Cl6 109.96(12) .
C11 N11 Fe1 175.1(5) .
N12 N12 C12 111.8(7) 2_556
C21 N21 Fe1 168.4(5) .
N22 N22 C22 115.1(6) 2_567
C31 N31 Fe1 177.6(5) .
N32 N32 C32 110.2(7) 2_557
C41 N41 Fe1 169.1(5) .
N42 N42 C42 114.4(6) 2_566
C51 N51 Fe1 171.4(5) .
N62 N52 C52 113.2(5) 1_655
C61 N61 Fe1 169.1(5) .
N52 N62 C62 114.7(5) 1_455
N11 C11 C12 177.0(7) .
C11 C12 N12 104.5(5) .
C11 C12 C17 108.8(5) .
N12 C12 C17 110.0(5) .
C11 C12 C13 110.5(5) .
N12 C12 C13 111.2(5) .
C17 C12 C13 111.6(5) .
C14 C13 C12 111.2(5) .
C14 C13 H13B 109.4 .
C12 C13 H13B 109.4 .
C14 C13 H13A 109.4 .
C12 C13 H13A 109.4 .
H13B C13 H13A 108.0 .
C13 C14 C15 111.3(6) .
C13 C14 H14A 109.4 .
C15 C14 H14A 109.4 .
C13 C14 H14B 109.4 .
C15 C14 H14B 109.4 .
H14A C14 H14B 108.0 .
C16 C15 C14 111.3(5) .
C16 C15 H15B 109.4 .
C14 C15 H15B 109.4 .
C16 C15 H15A 109.4 .
C14 C15 H15A 109.4 .
H15B C15 H15A 108.0 .
C15 C16 C17 111.9(6) .
C15 C16 H16A 109.2 .
C17 C16 H16A 109.2 .
C15 C16 H16B 109.2 .
C17 C16 H16B 109.2 .
H16A C16 H16B 107.9 .
C16 C17 C12 111.8(5) .
C16 C17 H17A 109.2 .
C12 C17 H17A 109.2 .
C16 C17 H17B 109.2 .
C12 C17 H17B 109.2 .
H17A C17 H17B 107.9 .
N21 C21 C22 173.4(6) .
N22 C22 C21 112.5(5) .
N22 C22 C23 108.5(5) .
C21 C22 C23 107.6(5) .
N22 C22 C27 107.2(5) .
C21 C22 C27 110.0(5) .
C23 C22 C27 111.0(5) .
C22 C23 C24 112.4(6) .
C22 C23 H23A 109.1 .
C24 C23 H23A 109.1 .
C22 C23 H23B 109.1 .
C24 C23 H23B 109.1 .
H23A C23 H23B 107.8 .
C25 C24 C23 110.2(5) .
C25 C24 H24B 109.6 .
C23 C24 H24B 109.6 .
C25 C24 H24A 109.6 .
C23 C24 H24A 109.6 .
H24B C24 H24A 108.1 .
C26 C25 C24 112.4(5) .
C26 C25 H25B 109.1 .
C24 C25 H25B 109.1 .
C26 C25 H25A 109.1 .
C24 C25 H25A 109.1 .
H25B C25 H25A 107.9 .
C25 C26 C27 110.8(6) .
C25 C26 H26A 109.5 .
C27 C26 H26A 109.5 .
C25 C26 H26B 109.5 .
C27 C26 H26B 109.5 .
H26A C26 H26B 108.1 .
C26 C27 C22 111.8(5) .
C26 C27 H27A 109.3 .
C22 C27 H27A 109.3 .
C26 C27 H27B 109.3 .
C22 C27 H27B 109.3 .
H27A C27 H27B 107.9 .
N31 C31 C32 175.0(6) .
C31 C32 N32 104.1(5) .
C31 C32 C33 110.8(5) .
N32 C32 C33 113.7(5) .
C31 C32 C37 107.5(5) .
N32 C32 C37 109.8(5) .
C33 C32 C37 110.6(5) .
C34 C33 C32 111.7(5) .
C34 C33 H33B 109.3 .
C32 C33 H33B 109.3 .
C34 C33 H33A 109.3 .
C32 C33 H33A 109.3 .
H33B C33 H33A 107.9 .
C33 C34 C35 110.6(6) .
C33 C34 H34A 109.5 .
C35 C34 H34A 109.5 .
C33 C34 H34B 109.5 .
C35 C34 H34B 109.5 .
H34A C34 H34B 108.1 .
C36 C35 C34 112.2(6) .
C36 C35 H35B 109.2 .
C34 C35 H35B 109.2 .
C36 C35 H35A 109.2 .
C34 C35 H35A 109.2 .
H35B C35 H35A 107.9 .
C35 C36 C37 112.2(6) .
C35 C36 H36A 109.2 .
C37 C36 H36A 109.2 .
C35 C36 H36B 109.2 .
C37 C36 H36B 109.2 .
H36A C36 H36B 107.9 .
C36 C37 C32 111.3(5) .
C36 C37 H37A 109.4 .
C32 C37 H37A 109.4 .
C36 C37 H37B 109.4 .
C32 C37 H37B 109.4 .
H37A C37 H37B 108.0 .
N41 C41 C42 174.1(6) .
N42 C42 C41 111.1(5) .
N42 C42 C47 106.7(5) .
C41 C42 C47 110.7(5) .
N42 C42 C43 108.2(5) .
C41 C42 C43 109.4(5) .
C47 C42 C43 110.8(5) .
C44 C43 C42 112.2(5) .
C44 C43 H43B 109.2 .
C42 C43 H43B 109.2 .
C44 C43 H43A 109.2 .
C42 C43 H43A 109.2 .
H43B C43 H43A 107.9 .
C43 C44 C45 111.3(6) .
C43 C44 H44A 109.4 .
C45 C44 H44A 109.4 .
C43 C44 H44B 109.4 .
C45 C44 H44B 109.4 .
H44A C44 H44B 108.0 .
C46 C45 C44 111.0(5) .
C46 C45 H45B 109.4 .
C44 C45 H45B 109.4 .
C46 C45 H45A 109.4 .
C44 C45 H45A 109.4 .
H45B C45 H45A 108.0 .
C47 C46 C45 111.6(5) .
C47 C46 H46B 109.3 .
C45 C46 H46B 109.3 .
C47 C46 H46A 109.3 .
C45 C46 H46A 109.3 .
H46B C46 H46A 108.0 .
C46 C47 C42 111.8(5) .
C46 C47 H47A 109.3 .
C42 C47 H47A 109.3 .
C46 C47 H47B 109.3 .
C42 C47 H47B 109.3 .
H47A C47 H47B 107.9 .
N51 C51 C52 174.4(6) .
C51 C52 N52 112.8(5) .
C51 C52 C53 111.1(5) .
N52 C52 C53 105.7(5) .
C51 C52 C57 108.3(5) .
N52 C52 C57 108.2(5) .
C53 C52 C57 110.7(5) .
C54 C53 C52 112.6(5) .
C54 C53 H53B 109.1 .
C52 C53 H53B 109.1 .
C54 C53 H53A 109.1 .
C52 C53 H53A 109.1 .
H53B C53 H53A 107.8 .
C53 C54 C55 111.7(6) .
C53 C54 H54A 109.3 .
C55 C54 H54A 109.3 .
C53 C54 H54B 109.3 .
C55 C54 H54B 109.3 .
H54A C54 H54B 107.9 .
C56 C55 C54 109.7(6) .
C56 C55 H55B 109.7 .
C54 C55 H55B 109.7 .
C56 C55 H55A 109.7 .
C54 C55 H55A 109.7 .
H55B C55 H55A 108.2 .
C57 C56 C55 112.0(5) .
C57 C56 H56B 109.2 .
C55 C56 H56B 109.2 .
C57 C56 H56A 109.2 .
C55 C56 H56A 109.2 .
H56B C56 H56A 107.9 .
C56 C57 C52 111.1(6) .
C56 C57 H57A 109.4 .
C52 C57 H57A 109.4 .
C56 C57 H57B 109.4 .
C52 C57 H57B 109.4 .
H57A C57 H57B 108.0 .
N61 C61 C62 173.0(6) .
N62 C62 C61 112.3(5) .
N62 C62 C63 108.1(5) .
C61 C62 C63 109.5(5) .
N62 C62 C67 106.5(5) .
C61 C62 C67 108.2(5) .
C63 C62 C67 112.3(5) .
C62 C63 C64 111.9(5) .
C62 C63 H63B 109.2 .
C64 C63 H63B 109.2 .
C62 C63 H63A 109.2 .
C64 C63 H63A 109.2 .
H63B C63 H63A 107.9 .
C65 C64 C63 110.8(6) .
C65 C64 H64A 109.5 .
C63 C64 H64A 109.5 .
C65 C64 H64B 109.5 .
C63 C64 H64B 109.5 .
H64A C64 H64B 108.1 .
C66 C65 C64 111.0(6) .
C66 C65 H65A 109.4 .
C64 C65 H65A 109.4 .
C66 C65 H65B 109.4 .
C64 C65 H65B 109.4 .
H65A C65 H65B 108.0 .
C65 C66 C67 111.4(5) .
C65 C66 H66B 109.3 .
C67 C66 H66B 109.3 .
C65 C66 H66A 109.3 .
C67 C66 H66A 109.3 .
H66B C66 H66A 108.0 .
C66 C67 C62 112.4(5) .
C66 C67 H67B 109.1 .
C62 C67 H67B 109.1 .
C66 C67 H67A 109.1 .
C62 C67 H67A 109.1 .
H67B C67 H67A 107.9 .

loop_
_geom_bond_atom_site_label_1
_geom_bond_atom_site_label_2
_geom_bond_distance
_geom_bond_site_symmetry_2
Fe1 N41 2.125(5) .
Fe1 N31 2.142(5) .
Fe1 N51 2.159(5) .
Fe1 N61 2.159(5) .
Fe1 N21 2.160(5) .
Fe1 N11 2.179(5) .
Fe2 Cl3 2.196(2) .
Fe2 Cl4 2.198(2) .
Fe2 Cl1 2.1993(18) .
Fe2 Cl2 2.2036(18) .
Fe3 Cl5 2.167(2) .
Fe3 Cl7 2.185(2) .
Fe3 Cl8 2.189(2) .
Fe3 Cl6 2.193(2) .
N11 C11 1.131(8) .
N12 N12 1.213(10) 2_556
N12 C12 1.506(8) .
N21 C21 1.131(8) .
N22 N22 1.239(10) 2_567
N22 C22 1.479(8) .
N31 C31 1.143(8) .
N32 N32 1.232(10) 2_557
N32 C32 1.501(8) .
N41 C41 1.130(8) .
N42 N42 1.245(11) 2_566
N42 C42 1.471(8) .
N51 C51 1.145(8) .
N52 N62 1.240(8) 1_655
N52 C52 1.489(7) .
N61 C61 1.160(8) .
N62 N52 1.240(8) 1_455
N62 C62 1.484(8) .
C11 C12 1.489(8) .
C12 C17 1.533(9) .
C12 C13 1.534(8) .
C13 C14 1.514(9) .
C13 H13B 0.9900 .
C13 H13A 0.9900 .
C14 C15 1.530(10) .
C14 H14A 0.9900 .
C14 H14B 0.9900 .
C15 C16 1.515(10) .
C15 H15B 0.9900 .
C15 H15A 0.9900 .
C16 C17 1.529(10) .
C16 H16A 0.9900 .
C16 H16B 0.9900 .
C17 H17A 0.9900 .
C17 H17B 0.9900 .
C21 C22 1.487(8) .
C22 C23 1.528(9) .
C22 C27 1.546(8) .
C23 C24 1.544(9) .
C23 H23A 0.9900 .
C23 H23B 0.9900 .
C24 C25 1.512(9) .
C24 H24B 0.9900 .
C24 H24A 0.9900 .
C25 C26 1.507(10) .
C25 H25B 0.9900 .
C25 H25A 0.9900 .
C26 C27 1.537(10) .
C26 H26A 0.9900 .
C26 H26B 0.9900 .
C27 H27A 0.9900 .
C27 H27B 0.9900 .
C31 C32 1.482(8) .
C32 C33 1.539(9) .
C32 C37 1.543(8) .
C33 C34 1.518(9) .
C33 H33B 0.9900 .
C33 H33A 0.9900 .
C34 C35 1.520(10) .
C34 H34A 0.9900 .
C34 H34B 0.9900 .
C35 C36 1.506(10) .
C35 H35B 0.9900 .
C35 H35A 0.9900 .
C36 C37 1.528(10) .
C36 H36A 0.9900 .
C36 H36B 0.9900 .
C37 H37A 0.9900 .
C37 H37B 0.9900 .
C41 C42 1.487(8) .
C42 C47 1.529(9) .
C42 C43 1.554(8) .
C43 C44 1.511(9) .
C43 H43B 0.9900 .
C43 H43A 0.9900 .
C44 C45 1.532(9) .
C44 H44A 0.9900 .
C44 H44B 0.9900 .
C45 C46 1.530(9) .
C45 H45B 0.9900 .
C45 H45A 0.9900 .
C46 C47 1.519(9) .
C46 H46B 0.9900 .
C46 H46A 0.9900 .
C47 H47A 0.9900 .
C47 H47B 0.9900 .
C51 C52 1.487(9) .
C52 C53 1.535(9) .
C52 C57 1.546(9) .
C53 C54 1.525(9) .
C53 H53B 0.9900 .
C53 H53A 0.9900 .
C54 C55 1.540(10) .
C54 H54A 0.9900 .
C54 H54B 0.9900 .
C55 C56 1.527(9) .
C55 H55B 0.9900 .
C55 H55A 0.9900 .
C56 C57 1.524(9) .
C56 H56B 0.9900 .
C56 H56A 0.9900 .
C57 H57A 0.9900 .
C57 H57B 0.9900 .
C61 C62 1.485(9) .
C62 C63 1.525(8) .
C62 C67 1.543(9) .
C63 C64 1.538(9) .
C63 H63B 0.9900 .
C63 H63A 0.9900 .
C64 C65 1.538(10) .
C64 H64A 0.9900 .
C64 H64B 0.9900 .
C65 C66 1.514(10) .
C65 H65A 0.9900 .
C65 H65B 0.9900 .
C66 C67 1.524(9) .
C66 H66B 0.9900 .
C66 H66A 0.9900 .
C67 H67B 0.9900 .
C67 H67A 0.9900 .
